data_4338148
loop_
_publ_author_name
'Bassanetti, Irene'
'Twist, Christina P.'
'Kim, Myung-Gil'
'Seyam, Afif M.'
'Bazzi, Hassan S.'
'Wang, Q. Jane'
'Chung, Yip-Wah'
'Marchi\'o, Luciano'
'Delferro, Massimiliano'
'Marks, Tobin J.'

_publ_section_title
;
 Synthesis and characterization of silver(i) pyrazolylmethylpyridine
 complexes and their implementation as metallic silver thin film
 precursors.
;
_journal_issue 9
_journal_name_full 'Inorganic chemistry'
_journal_page_first 4629
_journal_page_last 4638
_journal_paper_doi 10.1021/ic500321w
_journal_volume 53
_journal_year 2014
_chemical_formula_moiety 'C18 H27 Ag N3 O 1+, B F4 1-'
_chemical_formula_sum 'C18 H27 Ag B F4 N3 O'
_chemical_formula_weight 496.11
_chemical_name_systematic
;
 ?
;
_space_group_IT_number 9
_symmetry_cell_setting monoclinic
_symmetry_space_group_name_Hall 'C -2yc'
_symmetry_space_group_name_H-M 'C 1 c 1'
_atom_sites_solution_hydrogens geom
_atom_sites_solution_primary direct
_atom_sites_solution_secondary difmap
_audit_creation_method SHELXL-97
_cell_angle_alpha 90.00
_cell_angle_beta 99.032(5)
_cell_angle_gamma 90.00
_cell_formula_units_Z 4
_cell_length_a 14.050(1)
_cell_length_b 16.735(2)
_cell_length_c 8.913(1)
_cell_measurement_reflns_used 7672
_cell_measurement_temperature 293(2)
_cell_measurement_theta_max 26.49
_cell_measurement_theta_min 1.91
_cell_volume 2069.7(4)
_computing_cell_refinement Saint
_computing_data_collection Smart
_computing_data_reduction Saint
_computing_structure_refinement 'SHELXL-97 (Sheldrick, 1997)'
_computing_structure_solution Sir2004
_diffrn_ambient_temperature 293(2)
_diffrn_measured_fraction_theta_full 0.997
_diffrn_measured_fraction_theta_max 0.997
_diffrn_measurement_device_type 'Bruker Smart ApexII CCD'
_diffrn_measurement_method 'theta & omega scan'
_diffrn_radiation_monochromator graphite
_diffrn_radiation_source 'fine-focus sealed tube'
_diffrn_radiation_type MoK\a
_diffrn_radiation_wavelength 0.71073
_diffrn_reflns_av_R_equivalents 0.0671
_diffrn_reflns_av_sigmaI/netI 0.0781
_diffrn_reflns_limit_h_max 17
_diffrn_reflns_limit_h_min -17
_diffrn_reflns_limit_k_max 20
_diffrn_reflns_limit_k_min -20
_diffrn_reflns_limit_l_max 11
_diffrn_reflns_limit_l_min -11
_diffrn_reflns_number 12578
_diffrn_reflns_theta_full 26.49
_diffrn_reflns_theta_max 26.49
_diffrn_reflns_theta_min 1.91
_diffrn_standards_decay_% none
_exptl_absorpt_coefficient_mu 1.022
_exptl_absorpt_correction_T_max 1.000
_exptl_absorpt_correction_T_min 0.797
_exptl_absorpt_correction_type multi-scan
_exptl_absorpt_process_details SADABS
_exptl_crystal_colour colorless
_exptl_crystal_density_diffrn 1.592
_exptl_crystal_density_method 'not measured'
_exptl_crystal_description block
_exptl_crystal_F_000 1008
_exptl_crystal_size_max 0.19
_exptl_crystal_size_mid 0.11
_exptl_crystal_size_min 0.09
_refine_diff_density_max 0.832
_refine_diff_density_min -0.321
_refine_diff_density_rms 0.082
_refine_ls_abs_structure_details 'Flack H D (1983), Acta Cryst. A39, 876-881'
_refine_ls_abs_structure_Flack 0.28(4)
_refine_ls_extinction_method none
_refine_ls_goodness_of_fit_ref 1.007
_refine_ls_hydrogen_treatment constr
_refine_ls_matrix_type full
_refine_ls_number_parameters 260
_refine_ls_number_reflns 4268
_refine_ls_number_restraints 2
_refine_ls_restrained_S_all 1.007
_refine_ls_R_factor_all 0.0743
_refine_ls_R_factor_gt 0.0482
_refine_ls_shift/su_max 0.001
_refine_ls_shift/su_mean 0.000
_refine_ls_structure_factor_coef Fsqd
_refine_ls_weighting_details 'calc w=1/[\s^2^(Fo^2^)+(0.0401P)^2^+0.0000P] where P=(Fo^2^+2Fc^2^)/3'
_refine_ls_weighting_scheme calc
_refine_ls_wR_factor_gt 0.0913
_refine_ls_wR_factor_ref 0.1003
_reflns_number_gt 3044
_reflns_number_total 4268
_reflns_threshold_expression >2sigma(I)
_cod_data_source_file ic500321w_si_002.cif
_cod_data_source_block ib217me
_cod_depositor_comments
;
The following automatic conversions were performed:

'_symmetry_cell_setting' value 'Monoclinic' changed to 'monoclinic'
according to
/usr/data/users/saulius/crontab/automatic-downloads/rss-feeds/ACS/lib/dictionaries/cif_core.dic
dictionary named 'cif_core.dic' version 2.4.2 from 2011-04-26.

Automatic conversion script
Id: cif_fix_values 2281 2013-09-26 08:29:07Z andrius 

 Adding full bibliography for 4338146--4338151.cif.
;
_cod_original_sg_symbol_H-M Cc
_cod_database_code 4338148

loop_
_symmetry_equiv_pos_as_xyz
'x, y, z'
'x, -y, z+1/2'
'x+1/2, y+1/2, z'
'x+1/2, -y+1/2, z+1/2'

loop_
_atom_site_label
_atom_site_type_symbol
_atom_site_fract_x
_atom_site_fract_y
_atom_site_fract_z
_atom_site_U_iso_or_equiv
_atom_site_adp_type
_atom_site_occupancy
_atom_site_symmetry_multiplicity
_atom_site_calc_flag
_atom_site_refinement_flags
Ag Ag 0.49826(5) 0.54937(3) 0.66670(5) 0.04652(15) Uani 1 1 d .
C11 C 0.6709(6) 0.5890(5) 0.4853(10) 0.035(2) Uani 1 1 d .
N11 N 0.5294(3) 0.6048(3) 0.3476(6) 0.0419(12) Uani 1 1 d .
N21 N 0.5750(4) 0.5811(4) 0.4873(6) 0.0397(12) Uani 1 1 d .
C23 C 0.2869(4) 0.5571(4) 0.4306(7) 0.0428(16) Uani 1 1 d .
C63 C 0.2491(5) 0.6387(4) 0.4674(9) 0.059(2) Uani 1 1 d .
H63A H 0.1932 0.6322 0.5158 0.089 Uiso 1 1 calc R
H63B H 0.2322 0.6687 0.3753 0.089 Uiso 1 1 calc R
H63C H 0.2981 0.6667 0.5345 0.089 Uiso 1 1 calc R
F1 F 0.4768(8) 0.7149(3) 0.6847(12) 0.136(3) Uani 1 1 d .
N13 N 0.3962(4) 0.4736(4) 0.3183(6) 0.0423(14) Uani 1 1 d .
C13 C 0.3669(4) 0.5466(4) 0.3609(7) 0.0357(13) Uani 1 1 d .
C71 C 0.5631(5) 0.6649(5) 0.1037(7) 0.0499(18) Uani 1 1 d .
H71 H 0.5042 0.6380 0.0558 0.060 Uiso 1 1 calc R
C12 C 0.4259(5) 0.6186(4) 0.3225(8) 0.0450(16) Uani 1 1 d .
H12A H 0.4056 0.6327 0.2168 0.054 Uiso 1 1 calc R
H12B H 0.4120 0.6637 0.3839 0.054 Uiso 1 1 calc R
B1 B 0.4581(7) 0.7897(5) 0.6605(11) 0.055(2) Uani 1 1 d .
F4 F 0.3865(6) 0.8060(6) 0.7369(12) 0.215(5) Uani 1 1 d .
F2 F 0.5337(6) 0.8350(5) 0.7208(8) 0.152(3) Uani 1 1 d .
F3 F 0.4355(7) 0.8048(4) 0.5137(8) 0.166(4) Uani 1 1 d .
C21 C 0.6828(5) 0.6163(4) 0.3398(7) 0.0414(16) Uani 1 1 d .
H21 H 0.7412 0.6249 0.3056 0.050 Uiso 1 1 calc R
C31 C 0.5920(4) 0.6280(4) 0.2570(7) 0.0438(16) Uani 1 1 d .
C41 C 0.7420(5) 0.5704(4) 0.6162(8) 0.0484(18) Uani 1 1 d .
H41 H 0.7094 0.5396 0.6868 0.058 Uiso 1 1 calc R
O13 O 0.1607(4) 0.4967(4) 0.5427(7) 0.0793(16) Uani 1 1 d .
C33 C 0.2376(5) 0.4888(4) 0.4646(7) 0.0445(16) Uani 1 1 d .
C43 C 0.2699(5) 0.4130(5) 0.4307(9) 0.0498(18) Uani 1 1 d .
C73 C 0.0670(6) 0.4917(7) 0.4537(13) 0.108(4) Uani 1 1 d .
H73A H 0.0712 0.4646 0.3601 0.162 Uiso 1 1 calc R
H73B H 0.0420 0.5446 0.4323 0.162 Uiso 1 1 calc R
H73C H 0.0249 0.4627 0.5090 0.162 Uiso 1 1 calc R
C53 C 0.3485(7) 0.4108(6) 0.3574(11) 0.046(2) Uani 1 1 d .
H53 H 0.3702 0.3607 0.3330 0.055 Uiso 1 1 calc R
C81 C 0.5384(6) 0.7540(5) 0.1190(10) 0.074(2) Uani 1 1 d .
H81A H 0.5957 0.7828 0.1599 0.112 Uiso 1 1 calc R
H81B H 0.4914 0.7594 0.1858 0.112 Uiso 1 1 calc R
H81C H 0.5127 0.7751 0.0209 0.112 Uiso 1 1 calc R
C91 C 0.6371(7) 0.6536(5) 0.0018(8) 0.075(2) Uani 1 1 d .
H91A H 0.6469 0.5976 -0.0127 0.112 Uiso 1 1 calc R
H91B H 0.6967 0.6777 0.0474 0.112 Uiso 1 1 calc R
H91C H 0.6152 0.6784 -0.0946 0.112 Uiso 1 1 calc R
C51 C 0.7795(6) 0.6461(5) 0.6967(8) 0.072(2) Uani 1 1 d .
H51A H 0.7263 0.6775 0.7188 0.108 Uiso 1 1 calc R
H51B H 0.8154 0.6761 0.6328 0.108 Uiso 1 1 calc R
H51C H 0.8206 0.6327 0.7898 0.108 Uiso 1 1 calc R
C61 C 0.8250(6) 0.5193(6) 0.5781(12) 0.094(3) Uani 1 1 d .
H61A H 0.8572 0.5471 0.5063 0.141 Uiso 1 1 calc R
H61B H 0.8002 0.4695 0.5350 0.141 Uiso 1 1 calc R
H61C H 0.8698 0.5092 0.6691 0.141 Uiso 1 1 calc R
C83 C 0.2210(6) 0.3380(5) 0.4753(10) 0.078(3) Uani 1 1 d .
H83A H 0.2501 0.2921 0.4366 0.117 Uiso 1 1 calc R
H83B H 0.1537 0.3398 0.4335 0.117 Uiso 1 1 calc R
H83C H 0.2281 0.3347 0.5840 0.117 Uiso 1 1 calc R

loop_
_atom_site_aniso_label
_atom_site_aniso_U_11
_atom_site_aniso_U_22
_atom_site_aniso_U_33
_atom_site_aniso_U_23
_atom_site_aniso_U_13
_atom_site_aniso_U_12
Ag 0.0422(2) 0.0574(3) 0.0427(2) 0.0069(4) 0.01508(16) -0.0040(4)
C11 0.030(4) 0.041(4) 0.035(4) -0.007(4) 0.004(3) -0.010(3)
N11 0.027(3) 0.054(3) 0.045(3) 0.002(3) 0.010(2) 0.005(2)
N21 0.039(3) 0.045(3) 0.037(3) 0.008(3) 0.011(3) -0.004(3)
C23 0.034(3) 0.056(4) 0.040(4) -0.007(3) 0.008(3) 0.004(3)
C63 0.049(4) 0.055(5) 0.078(5) -0.011(4) 0.021(4) 0.003(4)
F1 0.186(9) 0.063(3) 0.155(6) 0.027(5) 0.015(5) 0.004(5)
N13 0.040(3) 0.050(4) 0.038(3) -0.008(3) 0.007(3) 0.002(3)
C13 0.028(3) 0.044(4) 0.036(3) 0.000(3) 0.007(2) 0.003(3)
C71 0.041(4) 0.075(5) 0.034(4) 0.004(4) 0.007(3) -0.011(4)
C12 0.042(4) 0.042(4) 0.052(4) 0.001(3) 0.010(3) 0.007(3)
B1 0.058(5) 0.038(5) 0.069(7) 0.011(4) 0.012(5) 0.010(4)
F4 0.147(7) 0.262(12) 0.254(11) -0.015(9) 0.089(7) 0.087(8)
F2 0.182(8) 0.154(7) 0.106(6) 0.002(4) -0.021(5) -0.101(6)
F3 0.247(9) 0.144(6) 0.082(5) 0.032(4) -0.054(5) -0.045(6)
C21 0.039(4) 0.044(4) 0.043(4) 0.003(3) 0.013(3) -0.005(3)
C31 0.038(4) 0.049(4) 0.047(4) 0.006(3) 0.012(3) -0.005(3)
C41 0.036(4) 0.060(5) 0.051(4) 0.013(3) 0.011(3) -0.011(3)
O13 0.053(3) 0.101(4) 0.094(4) -0.004(4) 0.043(3) -0.009(3)
C33 0.032(3) 0.061(5) 0.043(4) -0.003(3) 0.016(3) -0.007(3)
C43 0.042(4) 0.054(5) 0.052(5) -0.005(4) 0.002(4) -0.009(4)
C73 0.033(5) 0.138(9) 0.156(10) 0.020(8) 0.025(6) 0.011(5)
C53 0.039(5) 0.044(5) 0.053(6) -0.003(4) 0.001(4) 0.000(4)
C81 0.087(7) 0.059(5) 0.080(6) 0.020(4) 0.020(5) 0.007(4)
C91 0.099(7) 0.089(6) 0.041(4) 0.010(5) 0.025(4) -0.002(6)
C51 0.069(5) 0.087(6) 0.053(5) -0.008(4) -0.016(4) -0.011(5)
C61 0.053(5) 0.112(8) 0.118(8) 0.004(6) 0.019(5) 0.013(5)
C83 0.077(6) 0.061(5) 0.096(7) 0.002(5) 0.018(5) -0.021(4)

loop_
_atom_type_symbol
_atom_type_description
_atom_type_scat_dispersion_real
_atom_type_scat_dispersion_imag
_atom_type_scat_source
C C 0.0033 0.0016 'International Tables Vol C Tables 4.2.6.8 and 6.1.1.4'
H H 0.0000 0.0000 'International Tables Vol C Tables 4.2.6.8 and 6.1.1.4'
N N 0.0061 0.0033 'International Tables Vol C Tables 4.2.6.8 and 6.1.1.4'
O O 0.0106 0.0060 'International Tables Vol C Tables 4.2.6.8 and 6.1.1.4'
Ag Ag -0.8971 1.1015 'International Tables Vol C Tables 4.2.6.8 and 6.1.1.4'
F F 0.0171 0.0103 'International Tables Vol C Tables 4.2.6.8 and 6.1.1.4'
B B 0.0013 0.0007 'International Tables Vol C Tables 4.2.6.8 and 6.1.1.4'

loop_
_geom_angle_atom_site_label_1
_geom_angle_atom_site_label_2
_geom_angle_atom_site_label_3
_geom_angle
_geom_angle_site_symmetry_3
N21 Ag N13 168.6(2) 2_565
N21 C11 C21 107.8(7) .
N21 C11 C41 122.0(7) .
C21 C11 C41 130.2(7) .
C31 N11 N21 112.0(5) .
C31 N11 C12 126.6(6) .
N21 N11 C12 120.1(5) .
C11 N21 N11 106.5(6) .
C11 N21 Ag 130.9(5) .
N11 N21 Ag 122.4(4) .
C13 C23 C33 117.5(6) .
C13 C23 C63 123.3(6) .
C33 C23 C63 119.2(6) .
C23 C63 H63A 109.5 .
C23 C63 H63B 109.5 .
H63A C63 H63B 109.5 .
C23 C63 H63C 109.5 .
H63A C63 H63C 109.5 .
H63B C63 H63C 109.5 .
C53 N13 C13 116.8(6) .
C53 N13 Ag 116.1(6) 2_564
C13 N13 Ag 126.5(4) 2_564
N13 C13 C23 122.9(6) .
N13 C13 C12 116.4(5) .
C23 C13 C12 120.6(6) .
C91 C71 C31 112.8(6) .
C91 C71 C81 111.3(6) .
C31 C71 C81 110.5(6) .
C91 C71 H71 107.3 .
C31 C71 H71 107.3 .
C81 C71 H71 107.3 .
N11 C12 C13 113.8(5) .
N11 C12 H12A 108.8 .
C13 C12 H12A 108.8 .
N11 C12 H12B 108.8 .
C13 C12 H12B 108.8 .
H12A C12 H12B 107.7 .
F1 B1 F3 111.2(9) .
F1 B1 F4 105.3(9) .
F3 B1 F4 112.6(9) .
F1 B1 F2 110.6(9) .
F3 B1 F2 109.9(8) .
F4 B1 F2 107.1(9) .
C31 C21 C11 107.7(6) .
C31 C21 H21 126.1 .
C11 C21 H21 126.1 .
N11 C31 C21 105.9(5) .
N11 C31 C71 124.0(6) .
C21 C31 C71 129.8(6) .
C11 C41 C51 110.4(6) .
C11 C41 C61 113.4(7) .
C51 C41 C61 110.7(6) .
C11 C41 H41 107.4 .
C51 C41 H41 107.4 .
C61 C41 H41 107.4 .
C33 O13 C73 116.1(6) .
O13 C33 C23 119.1(6) .
O13 C33 C43 120.2(6) .
C23 C33 C43 120.5(6) .
C53 C43 C33 116.3(7) .
C53 C43 C83 122.4(8) .
C33 C43 C83 121.3(7) .
O13 C73 H73A 109.5 .
O13 C73 H73B 109.5 .
H73A C73 H73B 109.5 .
O13 C73 H73C 109.5 .
H73A C73 H73C 109.5 .
H73B C73 H73C 109.5 .
N13 C53 C43 125.8(9) .
N13 C53 H53 117.1 .
C43 C53 H53 117.1 .
C71 C81 H81A 109.5 .
C71 C81 H81B 109.5 .
H81A C81 H81B 109.5 .
C71 C81 H81C 109.5 .
H81A C81 H81C 109.5 .
H81B C81 H81C 109.5 .
C71 C91 H91A 109.5 .
C71 C91 H91B 109.5 .
H91A C91 H91B 109.5 .
C71 C91 H91C 109.5 .
H91A C91 H91C 109.5 .
H91B C91 H91C 109.5 .
C41 C51 H51A 109.5 .
C41 C51 H51B 109.5 .
H51A C51 H51B 109.5 .
C41 C51 H51C 109.5 .
H51A C51 H51C 109.5 .
H51B C51 H51C 109.5 .
C41 C61 H61A 109.5 .
C41 C61 H61B 109.5 .
H61A C61 H61B 109.5 .
C41 C61 H61C 109.5 .
H61A C61 H61C 109.5 .
H61B C61 H61C 109.5 .
C43 C83 H83A 109.5 .
C43 C83 H83B 109.5 .
H83A C83 H83B 109.5 .
C43 C83 H83C 109.5 .
H83A C83 H83C 109.5 .
H83B C83 H83C 109.5 .

loop_
_geom_bond_atom_site_label_1
_geom_bond_atom_site_label_2
_geom_bond_distance
_geom_bond_site_symmetry_2
Ag N21 2.132(5) .
Ag N13 2.153(6) 2_565
C11 N21 1.356(9) .
C11 C21 1.409(11) .
C11 C41 1.445(11) .
N11 C31 1.341(7) .
N11 N21 1.367(7) .
N11 C12 1.455(8) .
C23 C13 1.378(8) .
C23 C33 1.394(9) .
C23 C63 1.520(9) .
C63 H63A 0.9600 .
C63 H63B 0.9600 .
C63 H63C 0.9600 .
F1 B1 1.290(10) .
N13 C53 1.322(11) .
N13 C13 1.363(8) .
N13 Ag 2.153(6) 2_564
C13 C12 1.531(9) .
C71 C91 1.496(10) .
C71 C31 1.496(9) .
C71 C81 1.541(10) .
C71 H71 0.9800 .
C12 H12A 0.9700 .
C12 H12B 0.9700 .
B1 F3 1.322(11) .
B1 F4 1.329(12) .
B1 F2 1.345(10) .
C21 C31 1.384(9) .
C21 H21 0.9300 .
C41 C51 1.509(9) .
C41 C61 1.527(11) .
C41 H41 0.9800 .
O13 C33 1.380(8) .
O13 C73 1.428(10) .
C33 C43 1.396(10) .
C43 C53 1.368(12) .
C43 C83 1.514(10) .
C73 H73A 0.9600 .
C73 H73B 0.9600 .
C73 H73C 0.9600 .
C53 H53 0.9300 .
C81 H81A 0.9600 .
C81 H81B 0.9600 .
C81 H81C 0.9600 .
C91 H91A 0.9600 .
C91 H91B 0.9600 .
C91 H91C 0.9600 .
C51 H51A 0.9600 .
C51 H51B 0.9600 .
C51 H51C 0.9600 .
C61 H61A 0.9600 .
C61 H61B 0.9600 .
C61 H61C 0.9600 .
C83 H83A 0.9600 .
C83 H83B 0.9600 .
C83 H83C 0.9600 .
